data_7122865
loop_
_publ_author_name
'Huang, Yanting'
'Wang, Xiaoping'
'Li, Yan'
'Yang, Ming-Chung'
'Su, Ming-Der'
'Zhu, Hongping'

_publ_section_title
;
 A self-hydrosilylation of phosphanylhydrosilylalkynes promoted by
 B(C6F5)3? An experimental and mechanistic study
;
_journal_name_full 'Chemical Communications'
_journal_paper_doi 10.1039/C8CC09022J
_journal_year 2019
_chemical_formula_sum 'C37.25 H22.25 B Cl3.75 F15 P Si'
_chemical_formula_weight 957.61
_space_group_crystal_system orthorhombic
_space_group_IT_number 43
_space_group_name_Hall 'F 2 -2d'
_space_group_name_H-M_alt 'F d d 2'
_symmetry_space_group_name_Hall 'F 2 -2d'
_symmetry_space_group_name_H-M 'F d d 2'
_atom_sites_solution_hydrogens geom
_atom_sites_solution_primary direct
_atom_sites_solution_secondary difmap
_audit_creation_method SHELXL-2014/7
_audit_update_record
;
2018-12-04 deposited with the CCDC.
2019-01-15 downloaded from the CCDC.
;
_cell_angle_alpha 90
_cell_angle_beta 90
_cell_angle_gamma 90
_cell_formula_units_Z 16
_cell_length_a 35.6477(3)
_cell_length_b 36.9030(3)
_cell_length_c 12.09680(10)
_cell_measurement_reflns_used 32057
_cell_measurement_temperature 100(2)
_cell_measurement_theta_max 73.6820
_cell_measurement_theta_min 3.4360
_cell_volume 15913.4(2)
_computing_cell_refinement 'CrysAlisPro 1.171.39.46 (Rigaku OD, 2018)'
_computing_data_collection 'CrysAlisPro 1.171.39.46 (Rigaku OD, 2018)'
_computing_data_reduction 'CrysAlisPro 1.171.39.46 (Rigaku OD, 2018)'
_computing_molecular_graphics Diamond
_computing_publication_material 'Bruker SHELXTL'
_computing_structure_refinement 'SHELXL-2014/7 (Sheldrick, 2014)'
_computing_structure_solution 'SHELXS-97 (Sheldrick, 1990)'
_diffrn_ambient_temperature 100(2)
_diffrn_detector_area_resol_mean 16.1903
_diffrn_measured_fraction_theta_full 0.999
_diffrn_measured_fraction_theta_max 0.981
_diffrn_measurement_device_type 'XtaLAB Synergy, Dualflex, HyPix'
_diffrn_measurement_method '\w scans'
_diffrn_radiation_type CuK\a
_diffrn_radiation_wavelength 1.54178
_diffrn_reflns_av_R_equivalents 0.0349
_diffrn_reflns_av_unetI/netI 0.0191
_diffrn_reflns_Laue_measured_fraction_full 0.999
_diffrn_reflns_Laue_measured_fraction_max 0.981
_diffrn_reflns_limit_h_max 44
_diffrn_reflns_limit_h_min -42
_diffrn_reflns_limit_k_max 44
_diffrn_reflns_limit_k_min -43
_diffrn_reflns_limit_l_max 14
_diffrn_reflns_limit_l_min -10
_diffrn_reflns_number 39637
_diffrn_reflns_point_group_measured_fraction_full 0.999
_diffrn_reflns_point_group_measured_fraction_max 0.982
_diffrn_reflns_theta_full 67.679
_diffrn_reflns_theta_max 73.929
_diffrn_reflns_theta_min 3.448
_diffrn_source 'micro-focus sealed X-ray tube'
_exptl_absorpt_coefficient_mu 4.135
_exptl_absorpt_correction_T_max 0.8199
_exptl_absorpt_correction_T_min 0.4918
_exptl_absorpt_correction_type multi-scan
_exptl_absorpt_process_details
'CrysAlisPro 1.171.39.46 (Rigaku Oxford Diffraction, 2018) Empirical absorption correction using spherical harmonics, implemented in SCALE3 ABSPACK scaling algorithm.'
_exptl_crystal_colour colorless
_exptl_crystal_density_diffrn 1.599
_exptl_crystal_density_meas ?
_exptl_crystal_density_method 'not measured'
_exptl_crystal_description plate
_exptl_crystal_F_000 7656
_exptl_crystal_size_max 0.200
_exptl_crystal_size_mid 0.050
_exptl_crystal_size_min 0.050
_refine_diff_density_max 0.946
_refine_diff_density_min -0.294
_refine_diff_density_rms 0.062
_refine_ls_abs_structure_details
;
 Refined as a perfect inversion twin.
;
_refine_ls_abs_structure_Flack 0.5
_refine_ls_extinction_method none
_refine_ls_goodness_of_fit_ref 1.065
_refine_ls_hydrogen_treatment 'constrained and isotropic'
_refine_ls_matrix_type full
_refine_ls_number_parameters 600
_refine_ls_number_reflns 5815
_refine_ls_number_restraints 223
_refine_ls_restrained_S_all 1.056
_refine_ls_R_factor_all 0.0435
_refine_ls_R_factor_gt 0.0428
_refine_ls_shift/su_max 0.003
_refine_ls_shift/su_mean 0.000
_refine_ls_structure_factor_coef Fsqd
_refine_ls_weighting_details 'w=1/[\s^2^(Fo^2^)+(0.0915P)^2^+20.7746P] where P=(Fo^2^+2Fc^2^)/3'
_refine_ls_weighting_scheme calc
_refine_ls_wR_factor_gt 0.1232
_refine_ls_wR_factor_ref 0.1242
_reflns_Friedel_coverage 0.907
_reflns_Friedel_fraction_full 1.000
_reflns_Friedel_fraction_max 0.983
_reflns_number_gt 5671
_reflns_number_total 5815
_reflns_threshold_expression 'I > 2\s(I)'
_cod_data_source_file c8cc09022j2.cif
_cod_data_source_block hyt-180733
_cod_depositor_comments
;
The following automatic conversions were performed:

'_exptl_crystal_density_meas' value 'not measured' was changed to '?'
- the value is perceived as not measured.

Automatic conversion script
Id: cif_fix_values 4973 2017-02-22 13:04:09Z antanas 
;
_cod_database_code 7122865
_shelx_shelxl_version_number 2014/7
_shelx_space_group_comment
;
The symmetry employed for this shelxl refinement is uniquely defined
by the following loop, which should always be used as a source of
symmetry information in preference to the above space-group names.
They are only intended as comments.
;
_shelx_estimated_absorpt_t_min 0.492
_shelx_estimated_absorpt_t_max 0.820

loop_
_space_group_symop_operation_xyz
'x, y, z'
'-x, -y, z'
'x+1/4, -y+1/4, z+1/4'
'-x+1/4, y+1/4, z+1/4'
'x, y+1/2, z+1/2'
'-x, -y+1/2, z+1/2'
'x+1/4, -y+3/4, z+3/4'
'-x+1/4, y+3/4, z+3/4'
'x+1/2, y, z+1/2'
'-x+1/2, -y, z+1/2'
'x+3/4, -y+1/4, z+3/4'
'-x+3/4, y+1/4, z+3/4'
'x+1/2, y+1/2, z'
'-x+1/2, -y+1/2, z'
'x+3/4, -y+3/4, z+1/4'
'-x+3/4, y+3/4, z+1/4'

loop_
_atom_site_label
_atom_site_type_symbol
_atom_site_fract_x
_atom_site_fract_y
_atom_site_fract_z
_atom_site_U_iso_or_equiv
_atom_site_adp_type
_atom_site_occupancy
_atom_site_site_symmetry_order
_atom_site_calc_flag
_atom_site_refinement_flags_posn
_atom_site_refinement_flags_adp
_atom_site_refinement_flags_occupancy
_atom_site_disorder_assembly
_atom_site_disorder_group
P1 P 0.04360(3) 0.02456(2) 0.45593(8) 0.0316(2) Uani 1 1 d . . . . .
Si1 Si -0.04078(3) 0.03304(3) 0.38083(9) 0.0355(3) Uani 1 1 d . . . . .
B1 B -0.00991(12) 0.12688(10) 0.3757(4) 0.0297(8) Uani 1 1 d . . . . .
F1 F 0.04454(7) 0.14860(6) 0.5386(2) 0.0405(5) Uani 1 1 d . . . . .
F2 F 0.09703(8) 0.19892(7) 0.5247(3) 0.0552(7) Uani 1 1 d . . . . .
F3 F 0.10653(7) 0.23809(7) 0.3355(3) 0.0604(9) Uani 1 1 d . . . . .
F4 F 0.05877(9) 0.22685(8) 0.1627(3) 0.0611(8) Uani 1 1 d . . . . .
F5 F 0.00480(7) 0.17867(7) 0.1753(2) 0.0482(6) Uani 1 1 d . . . . .
F6 F -0.02336(8) 0.09803(6) 0.6122(2) 0.0452(6) Uani 1 1 d . . . . .
F7 F -0.06790(14) 0.12873(9) 0.7598(3) 0.0824(13) Uani 1 1 d . . . . .
F8 F -0.10550(13) 0.19099(9) 0.7133(3) 0.0823(12) Uani 1 1 d . . . . .
F9 F -0.09747(8) 0.22225(6) 0.5109(3) 0.0500(7) Uani 1 1 d . . . . .
F10 F -0.05250(6) 0.19219(6) 0.3602(2) 0.0372(5) Uani 1 1 d . . . . .
F11 F -0.09576(6) 0.13224(6) 0.3209(2) 0.0401(5) Uani 1 1 d . . . . .
F12 F -0.12647(7) 0.11699(8) 0.1305(3) 0.0554(7) Uani 1 1 d . . . . .
F13 F -0.08434(10) 0.09349(9) -0.0430(3) 0.0650(9) Uani 1 1 d . . . . .
F14 F -0.00857(10) 0.08749(8) -0.0186(2) 0.0572(7) Uani 1 1 d . . . . .
F15 F 0.02375(7) 0.10273(7) 0.1739(2) 0.0429(6) Uani 1 1 d . . . . .
C1 C 0.00597(11) 0.05425(9) 0.4138(3) 0.0309(7) Uani 1 1 d . . . . .
C2 C 0.01423(11) 0.09023(9) 0.4097(3) 0.0310(7) Uani 1 1 d . . . . .
H2A H 0.0393 0.0954 0.4310 0.037 Uiso 1 1 calc R U . . .
C3 C -0.08257(13) 0.05618(10) 0.4418(4) 0.0428(10) Uani 1 1 d . . . . .
H3A H -0.1053 0.0483 0.4030 0.064 Uiso 1 1 calc R U . . .
H3B H -0.0798 0.0825 0.4342 0.064 Uiso 1 1 calc R U . . .
H3C H -0.0846 0.0499 0.5203 0.064 Uiso 1 1 calc R U . . .
C4 C -0.04687(19) 0.02208(13) 0.2318(4) 0.0572(15) Uani 1 1 d . . . . .
H4A H -0.0735 0.0179 0.2163 0.086 Uiso 1 1 calc R U . . .
H4B H -0.0325 0.0002 0.2139 0.086 Uiso 1 1 calc R U . . .
H4C H -0.0378 0.0424 0.1869 0.086 Uiso 1 1 calc R U . . .
C5 C 0.04766(12) 0.02308(10) 0.6053(3) 0.0347(8) Uani 1 1 d . . . . .
C6 C 0.04401(13) -0.00980(11) 0.6620(4) 0.0399(9) Uani 1 1 d . . . . .
H6A H 0.0394 -0.0315 0.6219 0.048 Uiso 1 1 calc R U . . .
C7 C 0.04707(13) -0.01102(13) 0.7759(4) 0.0419(9) Uani 1 1 d . . . . .
H7A H 0.0445 -0.0335 0.8132 0.050 Uiso 1 1 calc R U . . .
C8 C 0.05386(12) 0.02022(13) 0.8365(4) 0.0398(9) Uani 1 1 d . . . . .
C9 C 0.05707(13) 0.05297(12) 0.7800(4) 0.0422(9) Uani 1 1 d . . . . .
H9A H 0.0614 0.0746 0.8205 0.051 Uiso 1 1 calc R U . . .
C10 C 0.05407(14) 0.05457(11) 0.6654(4) 0.0427(10) Uani 1 1 d . . . . .
H10A H 0.0564 0.0772 0.6283 0.051 Uiso 1 1 calc R U . . .
C11 C 0.05731(14) 0.01870(17) 0.9607(4) 0.0510(12) Uani 1 1 d . . . . .
H11A H 0.0371 0.0037 0.9909 0.076 Uiso 1 1 calc R U . . .
H11B H 0.0555 0.0433 0.9910 0.076 Uiso 1 1 calc R U . . .
H11C H 0.0816 0.0082 0.9807 0.076 Uiso 1 1 calc R U . . .
C12 C 0.08788(11) 0.04004(9) 0.4005(3) 0.0334(8) Uani 1 1 d . . . . .
C13 C 0.12136(13) 0.03166(10) 0.4537(4) 0.0399(9) Uani 1 1 d . . . . .
H13A H 0.1209 0.0229 0.5275 0.048 Uiso 1 1 calc R U . . .
C14 C 0.15538(13) 0.03603(11) 0.3995(4) 0.0427(9) Uani 1 1 d . . . . .
H14A H 0.1780 0.0302 0.4369 0.051 Uiso 1 1 calc R U . . .
C15 C 0.15682(12) 0.04884(11) 0.2909(4) 0.0406(9) Uani 1 1 d . . . . .
C16 C 0.12347(12) 0.05869(11) 0.2399(4) 0.0384(8) Uani 1 1 d . . . . .
H16A H 0.1240 0.0687 0.1675 0.046 Uiso 1 1 calc R U . . .
C17 C 0.08916(12) 0.05414(10) 0.2933(4) 0.0353(8) Uani 1 1 d . . . . .
H17A H 0.0666 0.0606 0.2568 0.042 Uiso 1 1 calc R U . . .
C18 C 0.19378(13) 0.05196(14) 0.2308(5) 0.0508(11) Uani 1 1 d . . . . .
H18A H 0.1893 0.0527 0.1509 0.076 Uiso 1 1 calc R U . . .
H18B H 0.2095 0.0310 0.2487 0.076 Uiso 1 1 calc R U . . .
H18C H 0.2066 0.0742 0.2538 0.076 Uiso 1 1 calc R U . . .
C19 C 0.02220(10) 0.15921(9) 0.3566(3) 0.0310(7) Uani 1 1 d . . . . .
C20 C 0.04681(11) 0.16726(10) 0.4424(4) 0.0341(8) Uani 1 1 d . . . . .
C21 C 0.07431(11) 0.19343(10) 0.4383(4) 0.0408(10) Uani 1 1 d . . . . .
C22 C 0.07880(11) 0.21331(10) 0.3434(5) 0.0438(10) Uani 1 1 d . . . . .
C23 C 0.05512(12) 0.20745(11) 0.2565(5) 0.0445(10) Uani 1 1 d . . . . .
C24 C 0.02745(11) 0.18121(10) 0.2642(4) 0.0380(9) Uani 1 1 d . . . . .
C25 C -0.03646(11) 0.14281(9) 0.4759(3) 0.0321(8) Uani 1 1 d . . . . .
C26 C -0.04139(14) 0.12887(11) 0.5805(4) 0.0411(9) Uani 1 1 d . . . . .
C27 C -0.06416(19) 0.14414(13) 0.6605(5) 0.0580(14) Uani 1 1 d . . . . .
C28 C -0.08323(18) 0.17571(12) 0.6368(5) 0.0580(13) Uani 1 1 d . . . . .
C29 C -0.07883(13) 0.19145(11) 0.5356(4) 0.0439(10) Uani 1 1 d . . . . .
C30 C -0.05563(11) 0.17555(10) 0.4592(4) 0.0344(8) Uani 1 1 d . . . . .
C31 C -0.03344(10) 0.11837(9) 0.2603(3) 0.0308(7) Uani 1 1 d . . . . .
C32 C -0.07191(11) 0.12149(10) 0.2416(4) 0.0347(8) Uani 1 1 d . . . . .
C33 C -0.08886(12) 0.11360(11) 0.1408(4) 0.0411(10) Uani 1 1 d . . . . .
C34 C -0.06812(14) 0.10209(12) 0.0531(4) 0.0450(10) Uani 1 1 d . . . . .
C35 C -0.02941(15) 0.09896(11) 0.0661(4) 0.0435(10) Uani 1 1 d . . . . .
C36 C -0.01381(11) 0.10679(10) 0.1676(4) 0.0359(8) Uani 1 1 d . . . . .
C37 C 0.1529(4) -0.0896(4) 0.7102(18) 0.042(2) Uani 0.25 1 d . U P . .
H37A H 0.1781 -0.0779 0.7059 0.050 Uiso 0.25 1 calc R U P . .
Cl1 Cl 0.15482(16) -0.12249(17) 0.8115(7) 0.0774(17) Uani 0.25 1 d . U P . .
Cl2 Cl 0.14300(9) -0.10962(10) 0.5774(4) 0.0439(9) Uani 0.25 1 d . U P . .
Cl3 Cl 0.12027(9) -0.05634(10) 0.7394(4) 0.0401(8) Uani 0.25 1 d . U P . .
C38 C 0.2034(3) -0.0596(2) 0.5145(9) 0.0515(18) Uani 0.620(6) 1 d . U P A 2
H38A H 0.1835 -0.0655 0.4591 0.062 Uiso 0.620(6) 1 calc R U P A 2
Cl4 Cl 0.18270(9) -0.03533(6) 0.6224(2) 0.0648(9) Uani 0.620(6) 1 d . U P A 2
Cl5 Cl 0.22303(14) -0.10046(7) 0.5618(3) 0.0627(8) Uani 0.620(6) 1 d . U P A 2
Cl6 Cl 0.23801(10) -0.03301(7) 0.4483(3) 0.0578(7) Uani 0.620(6) 1 d . U P A 2
C38A C 0.2196(4) -0.0532(4) 0.4993(14) 0.047(2) Uani 0.380(6) 1 d . U P A 1
H38B H 0.1955 -0.0592 0.4610 0.057 Uiso 0.380(6) 1 calc R U P A 1
Cl4A Cl 0.21017(15) -0.02462(11) 0.6116(4) 0.0740(15) Uani 0.380(6) 1 d . U P A 1
Cl5A Cl 0.24067(13) -0.09405(11) 0.5485(3) 0.0466(9) Uani 0.380(6) 1 d . U P A 1
Cl6A Cl 0.24968(15) -0.03152(11) 0.4063(5) 0.0580(11) Uani 0.380(6) 1 d . U P A 1

loop_
_atom_site_aniso_label
_atom_site_aniso_U_11
_atom_site_aniso_U_22
_atom_site_aniso_U_33
_atom_site_aniso_U_23
_atom_site_aniso_U_13
_atom_site_aniso_U_12
P1 0.0634(5) 0.0170(4) 0.0142(4) 0.0009(3) -0.0004(4) -0.0005(3)
Si1 0.0700(6) 0.0181(4) 0.0186(5) 0.0019(4) -0.0122(5) -0.0050(4)
B1 0.0473(19) 0.0217(17) 0.0199(19) 0.0005(15) -0.0035(16) -0.0042(14)
F1 0.0619(13) 0.0281(11) 0.0316(13) -0.0016(10) -0.0153(11) 0.0042(9)
F2 0.0569(13) 0.0460(14) 0.063(2) -0.0129(14) -0.0218(14) -0.0015(11)
F3 0.0472(12) 0.0378(13) 0.096(3) -0.0014(16) 0.0066(15) -0.0148(10)
F4 0.0724(17) 0.0474(15) 0.063(2) 0.0291(16) 0.0043(16) -0.0140(12)
F5 0.0664(14) 0.0418(13) 0.0364(15) 0.0212(11) -0.0137(12) -0.0128(11)
F6 0.0930(18) 0.0196(10) 0.0231(12) 0.0036(9) 0.0047(12) 0.0092(10)
F7 0.171(4) 0.0450(16) 0.0316(16) 0.0109(14) 0.038(2) 0.032(2)
F8 0.147(3) 0.0479(17) 0.052(2) 0.0034(16) 0.043(2) 0.0363(19)
F9 0.0721(15) 0.0264(11) 0.0516(17) 0.0016(12) 0.0056(14) 0.0104(10)
F10 0.0546(12) 0.0253(10) 0.0318(13) 0.0061(9) -0.0032(10) 0.0010(8)
F11 0.0476(11) 0.0296(10) 0.0432(15) 0.0025(10) 0.0009(10) -0.0028(8)
F12 0.0545(13) 0.0516(14) 0.0601(19) 0.0189(14) -0.0251(13) -0.0180(11)
F13 0.103(2) 0.0618(18) 0.0303(15) 0.0054(14) -0.0267(16) -0.0268(16)
F14 0.103(2) 0.0479(15) 0.0210(14) -0.0001(11) 0.0000(14) 0.0061(14)
F15 0.0560(12) 0.0469(13) 0.0257(13) 0.0065(11) 0.0024(10) 0.0108(10)
C1 0.061(2) 0.0199(16) 0.0116(15) 0.0010(13) -0.0012(15) 0.0004(14)
C2 0.0545(19) 0.0208(16) 0.0177(17) -0.0011(14) 0.0005(15) -0.0002(13)
C3 0.068(2) 0.0215(17) 0.039(3) 0.0038(17) -0.018(2) -0.0043(15)
C4 0.120(4) 0.030(2) 0.022(2) 0.0065(18) -0.021(3) -0.023(2)
C5 0.060(2) 0.0267(18) 0.0175(19) 0.0024(15) -0.0032(16) 0.0061(14)
C6 0.068(2) 0.0261(19) 0.025(2) 0.0030(16) 0.0018(18) 0.0073(16)
C7 0.063(2) 0.039(2) 0.023(2) 0.0105(17) 0.0022(18) 0.0083(17)
C8 0.054(2) 0.051(2) 0.0151(19) 0.0038(17) -0.0013(16) 0.0113(17)
C9 0.070(2) 0.038(2) 0.019(2) -0.0028(17) -0.0040(18) 0.0091(18)
C10 0.079(3) 0.0275(19) 0.022(2) 0.0007(16) -0.0052(19) 0.0073(17)
C11 0.059(2) 0.078(3) 0.016(2) 0.010(2) -0.0002(18) 0.011(2)
C12 0.059(2) 0.0191(16) 0.0225(19) -0.0003(14) -0.0022(16) -0.0016(13)
C13 0.070(2) 0.0255(18) 0.024(2) -0.0029(16) -0.0096(19) 0.0033(15)
C14 0.059(2) 0.0325(19) 0.037(2) -0.0085(18) -0.0103(19) -0.0014(16)
C15 0.056(2) 0.0288(18) 0.037(2) -0.0073(17) -0.0024(19) -0.0074(15)
C16 0.059(2) 0.0309(19) 0.026(2) 0.0023(16) -0.0003(17) -0.0065(15)
C17 0.056(2) 0.0243(17) 0.025(2) 0.0003(15) -0.0038(17) 0.0004(14)
C18 0.056(2) 0.046(2) 0.050(3) -0.009(2) -0.001(2) -0.0101(18)
C19 0.0451(17) 0.0204(15) 0.0276(19) 0.0056(15) -0.0041(16) 0.0015(12)
C20 0.0463(18) 0.0216(16) 0.034(2) 0.0008(15) -0.0053(16) 0.0065(13)
C21 0.0431(18) 0.0279(18) 0.051(3) -0.0092(18) -0.0128(19) 0.0042(14)
C22 0.0402(18) 0.0250(18) 0.066(3) -0.001(2) 0.003(2) -0.0044(14)
C23 0.051(2) 0.0299(19) 0.052(3) 0.013(2) 0.004(2) -0.0026(16)
C24 0.0490(18) 0.0269(17) 0.038(2) 0.0099(17) -0.0071(18) -0.0040(14)
C25 0.0528(19) 0.0185(15) 0.025(2) 0.0006(14) 0.0013(15) -0.0020(13)
C26 0.076(3) 0.0221(18) 0.026(2) 0.0010(16) 0.0037(19) 0.0061(16)
C27 0.113(4) 0.032(2) 0.029(2) 0.0039(19) 0.023(3) 0.008(2)
C28 0.103(4) 0.033(2) 0.039(3) -0.003(2) 0.024(3) 0.012(2)
C29 0.066(2) 0.0229(18) 0.043(3) 0.0000(18) 0.001(2) 0.0062(16)
C30 0.0542(19) 0.0237(17) 0.0253(19) 0.0022(15) -0.0008(16) -0.0032(14)
C31 0.0483(17) 0.0192(15) 0.0251(19) 0.0042(14) -0.0045(16) -0.0025(13)
C32 0.0489(19) 0.0235(16) 0.032(2) 0.0061(15) -0.0067(17) -0.0083(14)
C33 0.055(2) 0.0306(18) 0.038(3) 0.0133(18) -0.0154(19) -0.0115(15)
C34 0.073(3) 0.035(2) 0.027(2) 0.0091(18) -0.018(2) -0.0158(18)
C35 0.080(3) 0.0283(19) 0.022(2) 0.0051(16) -0.004(2) -0.0040(18)
C36 0.055(2) 0.0282(18) 0.0245(19) 0.0055(15) -0.0025(17) 0.0003(15)
C37 0.037(6) 0.032(6) 0.057(6) 0.016(4) 0.010(6) 0.008(4)
Cl1 0.071(3) 0.066(3) 0.094(4) 0.050(3) -0.010(3) 0.020(2)
Cl2 0.0312(13) 0.0298(16) 0.071(3) 0.0048(17) -0.0003(16) 0.0040(12)
Cl3 0.0378(14) 0.0376(17) 0.045(2) 0.0209(16) 0.0103(15) 0.0146(12)
C38 0.080(5) 0.032(3) 0.042(4) 0.000(3) 0.009(4) 0.001(3)
Cl4 0.102(2) 0.0476(11) 0.0443(12) -0.0065(9) 0.0149(11) 0.0113(11)
Cl5 0.094(2) 0.0340(10) 0.0603(15) 0.0027(9) 0.0063(15) 0.0053(12)
Cl6 0.0720(15) 0.0401(10) 0.0612(18) 0.0036(11) 0.0078(13) -0.0034(9)
C38A 0.060(6) 0.032(5) 0.050(6) -0.007(3) 0.020(5) 0.004(4)
Cl4A 0.102(3) 0.0482(19) 0.071(3) -0.0198(18) 0.032(2) 0.0074(18)
Cl5A 0.0551(19) 0.0410(16) 0.0437(19) -0.0030(13) 0.0023(15) 0.0019(14)
Cl6A 0.073(2) 0.0409(16) 0.060(3) -0.0062(17) 0.019(2) -0.0124(15)

loop_
_atom_type_symbol
_atom_type_description
_atom_type_scat_dispersion_real
_atom_type_scat_dispersion_imag
_atom_type_scat_source
C C 0.0181 0.0091 'International Tables Vol C Tables 4.2.6.8 and 6.1.1.4'
H H 0.0000 0.0000 'International Tables Vol C Tables 4.2.6.8 and 6.1.1.4'
B B 0.0090 0.0039 'International Tables Vol C Tables 4.2.6.8 and 6.1.1.4'
F F 0.0727 0.0534 'International Tables Vol C Tables 4.2.6.8 and 6.1.1.4'
Si Si 0.2541 0.3302 'International Tables Vol C Tables 4.2.6.8 and 6.1.1.4'
P P 0.2955 0.4335 'International Tables Vol C Tables 4.2.6.8 and 6.1.1.4'
Cl Cl 0.3639 0.7018 'International Tables Vol C Tables 4.2.6.8 and 6.1.1.4'

loop_
_geom_angle_atom_site_label_1
_geom_angle_atom_site_label_2
_geom_angle_atom_site_label_3
_geom_angle
_geom_angle_site_symmetry_3
C1 P1 C12 110.62(17) .
C1 P1 C5 111.04(18) .
C12 P1 C5 108.0(2) .
C1 P1 Si1 114.47(13) 2
C12 P1 Si1 100.52(12) 2
C5 P1 Si1 111.52(13) 2
C4 Si1 C3 112.9(3) .
C4 Si1 C1 113.5(2) .
C3 Si1 C1 115.58(17) .
C4 Si1 P1 100.10(14) 2
C3 Si1 P1 103.29(14) 2
C1 Si1 P1 109.71(12) 2
C25 B1 C2 114.1(3) .
C25 B1 C31 113.3(3) .
C2 B1 C31 108.5(3) .
C25 B1 C19 104.0(3) .
C2 B1 C19 105.2(3) .
C31 B1 C19 111.4(3) .
C2 C1 P1 116.2(3) .
C2 C1 Si1 126.1(3) .
P1 C1 Si1 117.70(19) .
C1 C2 B1 133.9(4) .
C1 C2 H2A 113.0 .
B1 C2 H2A 113.0 .
Si1 C3 H3A 109.5 .
Si1 C3 H3B 109.5 .
H3A C3 H3B 109.5 .
Si1 C3 H3C 109.5 .
H3A C3 H3C 109.5 .
H3B C3 H3C 109.5 .
Si1 C4 H4A 109.5 .
Si1 C4 H4B 109.5 .
H4A C4 H4B 109.5 .
Si1 C4 H4C 109.5 .
H4A C4 H4C 109.5 .
H4B C4 H4C 109.5 .
C10 C5 C6 118.9(4) .
C10 C5 P1 120.6(3) .
C6 C5 P1 120.5(3) .
C7 C6 C5 120.6(4) .
C7 C6 H6A 119.7 .
C5 C6 H6A 119.7 .
C6 C7 C8 120.9(4) .
C6 C7 H7A 119.6 .
C8 C7 H7A 119.6 .
C7 C8 C9 118.5(4) .
C7 C8 C11 120.6(4) .
C9 C8 C11 120.9(5) .
C10 C9 C8 121.3(4) .
C10 C9 H9A 119.4 .
C8 C9 H9A 119.4 .
C5 C10 C9 119.9(4) .
C5 C10 H10A 120.1 .
C9 C10 H10A 120.1 .
C8 C11 H11A 109.5 .
C8 C11 H11B 109.5 .
H11A C11 H11B 109.5 .
C8 C11 H11C 109.5 .
H11A C11 H11C 109.5 .
H11B C11 H11C 109.5 .
C13 C12 C17 119.0(4) .
C13 C12 P1 120.5(3) .
C17 C12 P1 119.4(3) .
C14 C13 C12 120.3(4) .
C14 C13 H13A 119.8 .
C12 C13 H13A 119.8 .
C13 C14 C15 121.0(4) .
C13 C14 H14A 119.5 .
C15 C14 H14A 119.5 .
C16 C15 C14 118.4(4) .
C16 C15 C18 120.9(5) .
C14 C15 C18 120.7(4) .
C15 C16 C17 120.9(4) .
C15 C16 H16A 119.5 .
C17 C16 H16A 119.5 .
C16 C17 C12 120.3(4) .
C16 C17 H17A 119.9 .
C12 C17 H17A 119.9 .
C15 C18 H18A 109.5 .
C15 C18 H18B 109.5 .
H18A C18 H18B 109.5 .
C15 C18 H18C 109.5 .
H18A C18 H18C 109.5 .
H18B C18 H18C 109.5 .
C20 C19 C24 112.9(3) .
C20 C19 B1 118.8(3) .
C24 C19 B1 128.3(3) .
F1 C20 C21 115.5(4) .
F1 C20 C19 119.7(3) .
C21 C20 C19 124.9(4) .
F2 C21 C22 120.1(4) .
F2 C21 C20 120.6(4) .
C22 C21 C20 119.2(4) .
F3 C22 C23 120.4(5) .
F3 C22 C21 120.4(5) .
C23 C22 C21 119.2(4) .
F4 C23 C22 120.3(4) .
F4 C23 C24 119.8(4) .
C22 C23 C24 120.0(4) .
F5 C24 C23 114.9(4) .
F5 C24 C19 121.3(3) .
C23 C24 C19 123.8(4) .
C26 C25 C30 113.1(4) .
C26 C25 B1 128.0(3) .
C30 C25 B1 118.8(3) .
F6 C26 C25 120.7(4) .
F6 C26 C27 114.9(4) .
C25 C26 C27 124.4(4) .
F7 C27 C28 119.8(5) .
F7 C27 C26 120.9(4) .
C28 C27 C26 119.2(5) .
F8 C28 C29 120.5(4) .
F8 C28 C27 120.2(5) .
C29 C28 C27 119.3(5) .
F9 C29 C28 120.1(4) .
F9 C29 C30 120.5(4) .
C28 C29 C30 119.5(4) .
F10 C30 C29 116.9(3) .
F10 C30 C25 118.6(4) .
C29 C30 C25 124.4(4) .
C36 C31 C32 113.0(4) .
C36 C31 B1 118.9(3) .
C32 C31 B1 128.2(4) .
F11 C32 C33 114.4(3) .
F11 C32 C31 122.1(4) .
C33 C32 C31 123.5(4) .
F12 C33 C34 119.7(4) .
F12 C33 C32 119.5(4) .
C34 C33 C32 120.8(4) .
F13 C34 C33 121.1(4) .
F13 C34 C35 120.5(5) .
C33 C34 C35 118.4(4) .
F14 C35 C36 121.7(4) .
F14 C35 C34 119.4(4) .
C36 C35 C34 118.8(4) .
F15 C36 C35 115.3(4) .
F15 C36 C31 119.3(4) .
C35 C36 C31 125.5(4) .
Cl1 C37 Cl3 112.4(11) .
Cl1 C37 Cl2 110.7(10) .
Cl3 C37 Cl2 110.0(10) .
Cl1 C37 H37A 107.9 .
Cl3 C37 H37A 107.9 .
Cl2 C37 H37A 107.9 .
Cl4 C38 Cl5 111.4(6) .
Cl4 C38 Cl6 110.4(5) .
Cl5 C38 Cl6 110.2(6) .
Cl4 C38 H38A 108.2 .
Cl5 C38 H38A 108.2 .
Cl6 C38 H38A 108.2 .
Cl6A C38A Cl4A 110.0(8) .
Cl6A C38A Cl5A 110.0(8) .
Cl4A C38A Cl5A 109.3(9) .
Cl6A C38A H38B 109.2 .
Cl4A C38A H38B 109.2 .
Cl5A C38A H38B 109.2 .

loop_
_geom_bond_atom_site_label_1
_geom_bond_atom_site_label_2
_geom_bond_distance
_geom_bond_site_symmetry_2
P1 C1 1.806(4) .
P1 C12 1.808(4) .
P1 C5 1.813(4) .
P1 Si1 2.3140(13) 2
Si1 C4 1.860(5) .
Si1 C3 1.869(5) .
Si1 C1 1.884(4) .
Si1 P1 2.3141(13) 2
B1 C25 1.646(6) .
B1 C2 1.655(5) .
B1 C31 1.659(6) .
B1 C19 1.669(5) .
F1 C20 1.354(5) .
F2 C21 1.337(5) .
F3 C22 1.350(4) .
F4 C23 1.348(6) .
F5 C24 1.348(5) .
F6 C26 1.362(5) .
F7 C27 1.335(6) .
F8 C28 1.343(6) .
F9 C29 1.350(5) .
F10 C30 1.350(5) .
F11 C32 1.342(5) .
F12 C33 1.352(5) .
F13 C34 1.337(5) .
F14 C35 1.335(6) .
F15 C36 1.349(5) .
C1 C2 1.361(5) .
C2 H2A 0.9500 .
C3 H3A 0.9800 .
C3 H3B 0.9800 .
C3 H3C 0.9800 .
C4 H4A 0.9800 .
C4 H4B 0.9800 .
C4 H4C 0.9800 .
C5 C10 1.390(6) .
C5 C6 1.400(6) .
C6 C7 1.383(7) .
C6 H6A 0.9500 .
C7 C8 1.387(7) .
C7 H7A 0.9500 .
C8 C9 1.393(7) .
C8 C11 1.508(6) .
C9 C10 1.392(6) .
C9 H9A 0.9500 .
C10 H10A 0.9500 .
C11 H11A 0.9800 .
C11 H11B 0.9800 .
C11 H11C 0.9800 .
C12 C13 1.391(6) .
C12 C17 1.397(6) .
C13 C14 1.388(7) .
C13 H13A 0.9500 .
C14 C15 1.398(7) .
C14 H14A 0.9500 .
C15 C16 1.388(6) .
C15 C18 1.509(7) .
C16 C17 1.394(6) .
C16 H16A 0.9500 .
C17 H17A 0.9500 .
C18 H18A 0.9800 .
C18 H18B 0.9800 .
C18 H18C 0.9800 .
C19 C20 1.391(6) .
C19 C24 1.394(6) .
C20 C21 1.377(6) .
C21 C22 1.372(8) .
C22 C23 1.365(8) .
C23 C24 1.385(6) .
C25 C26 1.378(6) .
C25 C30 1.403(5) .
C26 C27 1.383(7) .
C27 C28 1.379(7) .
C28 C29 1.364(7) .
C29 C30 1.372(6) .
C31 C36 1.389(6) .
C31 C32 1.395(5) .
C32 C33 1.391(6) .
C33 C34 1.362(7) .
C34 C35 1.394(7) .
C35 C36 1.379(6) .
C37 Cl1 1.725(18) .
C37 Cl3 1.728(15) .
C37 Cl2 1.80(2) .
C37 H37A 1.0000 .
C38 Cl4 1.747(10) .
C38 Cl5 1.757(10) .
C38 Cl6 1.768(11) .
C38 H38A 1.0000 .
C38A Cl6A 1.748(16) .
C38A Cl4A 1.752(15) .
C38A Cl5A 1.787(15) .
C38A H38B 1.0000 .
